data_7204002
loop_
_publ_author_name
'Zakowsky, Nadja'
'Hix, Gary B.'
'Morris, Russell E.'

_publ_section_title
;
 Synthesis of a family of aluminium benzylphosphonates
;
_journal_issue 10
_journal_name_full 'Journal of Materials Chemistry'
_journal_page_first 2375
_journal_paper_doi 10.1039/b004177g
_journal_volume 10
_journal_year 2000
_chemical_formula_sum 'C140 H141 Al12 O64 P20'
_chemical_formula_weight 3801.92
_chemical_name_systematic
;
 ?
;
_space_group_IT_number 14
_symmetry_space_group_name_Hall '-P 2ybc'
_symmetry_space_group_name_H-M 'P 1 21/c 1'
_atom_sites_solution_hydrogens geom
_atom_sites_solution_primary direct
_atom_sites_solution_secondary difmap
_audit_conform_dict_location ftp://ftp.iucr.org/cifdics/cif_core2.1beta.dic
_audit_conform_dict_name cif_core.dic
_audit_conform_dict_version 2.1beta3
_audit_creation_date 2000-05-05T14:01:13-00:00
_audit_creation_method 'WinGX routine CIF_UPDATE'
_cell_angle_alpha 90
_cell_angle_beta 103.5670
_cell_angle_gamma 90
_cell_formula_units_Z 1
_cell_length_a 17.2497(13)
_cell_length_b 25.7851(18)
_cell_length_c 9.4339(7)
_cell_measurement_temperature 150(2)
_cell_volume 4079.0(5)
_computing_structure_refinement 'SHELXL-97 (Sheldrick, 1997)'
_diffrn_ambient_temperature 150(2)
_diffrn_measured_fraction_theta_full 0.999
_diffrn_measured_fraction_theta_max 0.999
_diffrn_radiation_monochromator silicon
_diffrn_radiation_type Synchrotron
_diffrn_radiation_wavelength 0.6944
_diffrn_reflns_av_R_equivalents 0.1115
_diffrn_reflns_av_sigmaI/netI 0.1092
_diffrn_reflns_limit_h_max 16
_diffrn_reflns_limit_h_min -16
_diffrn_reflns_limit_k_max 24
_diffrn_reflns_limit_k_min -24
_diffrn_reflns_limit_l_max 9
_diffrn_reflns_limit_l_min -9
_diffrn_reflns_number 12898
_diffrn_reflns_theta_full 20
_diffrn_reflns_theta_max 20
_diffrn_reflns_theta_min 1.99
_exptl_absorpt_coefficient_mu 0.378
_exptl_crystal_density_diffrn 1.576
_exptl_crystal_density_method 'not measured'
_exptl_crystal_F_000 1988
_refine_diff_density_max 0.736
_refine_diff_density_min -1.104
_refine_diff_density_rms 0.126
_refine_ls_extinction_method none
_refine_ls_goodness_of_fit_ref 1.197
_refine_ls_hydrogen_treatment mixed
_refine_ls_matrix_type full
_refine_ls_number_parameters 683
_refine_ls_number_reflns 3800
_refine_ls_number_restraints 447
_refine_ls_restrained_S_all 1.849
_refine_ls_R_factor_all 0.1349
_refine_ls_R_factor_gt 0.0835
_refine_ls_shift/su_max 0.812
_refine_ls_shift/su_mean 0.032
_refine_ls_structure_factor_coef Fsqd
_refine_ls_weighting_scheme calc
_refine_ls_wR_factor_gt 0.1819
_refine_ls_wR_factor_ref 0.202
_reflns_number_gt 2389
_reflns_number_total 3800
_reflns_threshold_expression >2sigma(I)
_cod_data_source_file b004177g.txt
_cod_data_source_block stan48a
_cod_database_code 7204002

loop_
_symmetry_equiv_pos_as_xyz
'x, y, z'
'-x, y+1/2, -z+1/2'
'-x, -y, -z'
'x, -y-1/2, z-1/2'

loop_
_atom_site_label
_atom_site_type_symbol
_atom_site_fract_x
_atom_site_fract_y
_atom_site_fract_z
_atom_site_U_iso_or_equiv
_atom_site_adp_type
_atom_site_occupancy
_atom_site_symmetry_multiplicity
_atom_site_calc_flag
_atom_site_refinement_flags
_atom_site_disorder_assembly
_atom_site_disorder_group
P1 P 0.0745(3) 0.4347(2) 0.4675(6) 0.0122(14) Uani 1 1 d U C .
P2 P -0.0683(3) 0.2770(2) 0.1054(6) 0.0119(14) Uani 1 1 d U . .
P3 P -0.1201(3) 0.4379(2) 0.8988(6) 0.0154(15) Uani 1 1 d U . .
P4 P -0.1780(3) 0.3764(2) 0.3726(6) 0.0135(15) Uani 1 1 d U D .
P5 P -0.3045(3) 0.2932(2) -0.0108(6) 0.0163(15) Uani 1 1 d U . .
Al1 Al -0.1922(3) 0.2554(2) 0.3042(6) 0.0104(16) Uani 1 1 d U . .
Al2 Al -0.0433(4) 0.3884(2) 0.1903(7) 0.0152(17) Uani 1 1 d U . .
Al3 Al -0.0737(4) 0.4464(2) 0.6075(7) 0.0135(16) Uani 1 1 d U . .
O1 O 0.0171(7) 0.4318(5) 0.5686(14) 0.015(3) Uani 1 1 d U . .
O2 O 0.0980(8) 0.4903(5) 0.4492(15) 0.017(4) Uani 1 1 d U . .
O3 O 0.0395(8) 0.4109(5) 0.3186(15) 0.019(4) Uani 1 1 d U . .
O4 O -0.0983(7) 0.2659(5) 0.2414(15) 0.014(3) Uani 1 1 d U . .
O5 O -0.1327(7) 0.2799(5) -0.0340(14) 0.013(3) Uani 1 1 d U . .
O6 O -0.0210(7) 0.3283(5) 0.1298(14) 0.012(3) Uani 1 1 d U . .
O7 O -0.1788(8) 0.3956(5) 0.8649(16) 0.022(4) Uani 1 1 d U . .
O8 O -0.0647(8) 0.4402(5) 0.7920(15) 0.019(3) Uani 1 1 d U . .
O9 O -0.0633(8) 0.4338(5) 1.0528(15) 0.017(3) Uani 1 1 d U . .
O10 O -0.1817(7) 0.3198(5) 0.4099(14) 0.013(3) Uani 1 1 d U . .
O11 O -0.1228(8) 0.3874(5) 0.2706(15) 0.019(4) Uani 1 1 d U . .
O12 O -0.1475(8) 0.4063(5) 0.5163(15) 0.018(4) Uani 1 1 d U . .
O13 O -0.3060(8) 0.3512(5) -0.0577(15) 0.020(4) Uani 1 1 d U . .
O14 O -0.2508(8) 0.2880(5) 0.1410(15) 0.017(3) Uani 1 1 d U . .
O15 O -0.2846(7) 0.2415(5) 0.3751(14) 0.013(3) Uani 1 1 d U . .
O16 O -0.2061(8) 0.1889(5) 0.1993(15) 0.017(3) Uani 1 1 d U . .
C1 C 0.1604(12) 0.3992(8) 0.556(3) 0.022(6) Uani 1 1 d U . .
H1A H 0.1917 0.4197 0.6381 0.033 Uiso 1 1 calc R A 1
H1B H 0.1439 0.3665 0.5953 0.033 Uiso 1 1 calc R A 1
C2 C -0.0016(11) 0.2275(7) 0.080(2) 0.014(5) Uani 1 1 d U . .
H2A H -0.0333 0.1953 0.0556 0.021 Uiso 1 1 calc R . .
H2B H 0.0183 0.2369 -0.0064 0.021 Uiso 1 1 calc R . .
C3 C -0.1674(12) 0.5001(8) 0.887(2) 0.020(6) Uani 1 1 d U . .
H3A H -0.1271 0.5254 0.9384 0.03 Uiso 1 1 calc R . .
H3B H -0.1818 0.5103 0.7833 0.03 Uiso 1 1 calc R . .
C4 C -0.2721(13) 0.4037(9) 0.283(3) 0.028(6) Uani 1 1 d U . .
H4A H -0.2623 0.4394 0.253 0.042 Uiso 1 1 calc R B 2
H4B H -0.293 0.3835 0.1932 0.042 Uiso 1 1 calc R B 2
C5 C -0.4040(12) 0.2808(9) 0.007(2) 0.023(6) Uani 1 1 d U . .
H5A H -0.4048 0.2453 0.0472 0.034 Uiso 1 1 calc R . .
H5B H -0.4149 0.305 0.0816 0.034 Uiso 1 1 calc R . .
C11 C 0.208(8) 0.388(6) 0.456(9) 0.01(3) Uani 0.4(3) 1 d PDU C 1
C12 C 0.211(7) 0.345(5) 0.372(5) 0.03(4) Uani 0.5(4) 1 d PDU C 1
H12 H 0.1726 0.3189 0.378 0.047 Uiso 0.8(6) 1 calc PR C 1
C13 C 0.258(6) 0.334(4) 0.283(7) 0.00(4) Uani 0.28(16) 1 d PDU C 1
H13 H 0.2561 0.3039 0.225 0 Uiso 0.1(3) 1 calc PR C 1
C14 C 0.318(3) 0.380(2) 0.292(4) 0.03(2) Uani 0.68(17) 1 d PDU C 1
H14 H 0.3603 0.3751 0.243 0.038 Uiso 0.7(4) 1 calc PR C 1
C15 C 0.316(5) 0.424(2) 0.360(6) 0.01(3) Uani 0.43(14) 1 d PDU C 1
H15 H 0.3483 0.452 0.3422 0.017 Uiso 0.3(5) 1 calc PR C 1
C16 C 0.266(4) 0.430(3) 0.460(6) 0.03(2) Uani 0.61(19) 1 d PDU C 1
H16 H 0.2701 0.4589 0.5241 0.042 Uiso 1.0(6) 1 calc R C 1
C21 C 0.0696(11) 0.2141(7) 0.200(2) 0.013(5) Uani 1 1 d DU . .
C22 C 0.1444(13) 0.2287(8) 0.196(3) 0.032(6) Uani 1 1 d DU . .
H22 H 0.1519 0.2509 0.1205 0.048 Uiso 1 1 calc R . .
C23 C 0.2106(15) 0.2123(9) 0.301(3) 0.037(7) Uani 1 1 d DU . .
H23 H 0.2625 0.2233 0.2963 0.056 Uiso 1 1 calc R . .
C24 C 0.2001(16) 0.1797(10) 0.410(3) 0.046(7) Uani 1 1 d DU . .
H24 H 0.2455 0.1678 0.4806 0.069 Uiso 1 1 calc R . .
C25 C 0.1274(14) 0.1647(9) 0.420(3) 0.037(7) Uani 1 1 d DU . .
H25 H 0.1211 0.1425 0.4968 0.056 Uiso 1 1 calc R . .
C26 C 0.0602(13) 0.1818(8) 0.315(2) 0.026(6) Uani 1 1 d DU . .
H26 H 0.0083 0.1715 0.3216 0.038 Uiso 1 1 calc R . .
C31 C -0.2389(12) 0.5062(8) 0.945(2) 0.017(5) Uani 1 1 d DU . .
C32 C -0.2397(13) 0.5421(8) 1.054(2) 0.028(6) Uani 1 1 d DU . .
H32 H -0.1925 0.5607 1.0969 0.041 Uiso 1 1 calc R . .
C33 C -0.3104(14) 0.5515(9) 1.103(3) 0.037(7) Uani 1 1 d DU . .
H33 H -0.3106 0.576 1.1776 0.056 Uiso 1 1 calc R . .
C34 C -0.3787(14) 0.5245(9) 1.039(3) 0.036(7) Uani 1 1 d DU . .
H34 H -0.4266 0.5311 1.0697 0.053 Uiso 1 1 calc R . .
C35 C -0.3783(15) 0.4880(9) 0.932(3) 0.038(7) Uani 1 1 d DU . .
H35 H -0.425 0.4686 0.8908 0.058 Uiso 1 1 calc R . .
C36 C -0.3085(14) 0.4802(9) 0.887(3) 0.035(7) Uani 1 1 d DU . .
H37 H -0.3088 0.4558 0.8113 0.052 Uiso 1 1 calc R . .
C41 C -0.339(8) 0.406(4) 0.370(15) 0.00(5) Uani 0.3(7) 1 d PDU D 2
C42 C -0.375(2) 0.4514(18) 0.387(5) 0.02(2) Uani 0.48(8) 1 d PDU D 2
H42 H -0.3633 0.4803 0.3332 0.032 Uiso 0.7(4) 1 calc PR D 2
C43 C -0.428(3) 0.459(2) 0.480(5) 0.06(3) Uani 0.62(11) 1 d PDU D 2
H43 H -0.45 0.4926 0.4882 0.092 Uiso 0.1(5) 1 calc PR D 2
C44 C -0.445(3) 0.419(2) 0.556(6) 0.04(3) Uani 0.58(14) 1 d PDU D 2
H44 H -0.4813 0.4234 0.6173 0.065 Uiso 0.6(5) 1 calc PR D 2
C45 C -0.408(3) 0.369(4) 0.545(7) 0.03(3) Uani 0.44(16) 1 d PDU D 2
H46 H -0.4206 0.3405 0.5995 0.041 Uiso 0.5(4) 1 calc PR D 2
C46 C -0.356(3) 0.363(2) 0.456(5) 0.03(2) Uani 0.56(11) 1 d PDU D 2
H46 H -0.3304 0.3304 0.4513 0.039 Uiso 0.4(4) 1 calc PR D 2
C51 C -0.4719(13) 0.2848(9) -0.124(3) 0.030(6) Uani 1 1 d DU . .
C52 C -0.5080(16) 0.3313(11) -0.164(3) 0.056(8) Uani 1 1 d DU . .
H52 H -0.491 0.3621 -0.1107 0.085 Uiso 1 1 calc R . .
C53 C -0.5766(17) 0.3314(13) -0.297(3) 0.066(9) Uani 1 1 d DU . .
H53 H -0.6041 0.3626 -0.3311 0.098 Uiso 1 1 calc R . .
C54 C -0.5969(19) 0.2878(16) -0.365(3) 0.073(9) Uani 1 1 d DU . .
H54 H -0.6403 0.289 -0.4483 0.11 Uiso 1 1 calc R . .
C55 C -0.5628(18) 0.2410(14) -0.329(3) 0.068(9) Uani 1 1 d DU . .
H55 H -0.5803 0.2104 -0.3832 0.102 Uiso 1 1 calc R . .
C56 C -0.4984(16) 0.2411(11) -0.203(3) 0.050(8) Uani 1 1 d DU . .
H56 H -0.4725 0.2092 -0.1716 0.076 Uiso 1 1 calc R . .
C61 C -0.334(6) 0.404(3) 0.358(12) 0.05(5) Uani 0.7(7) 1 d PDU D 3
C62 C -0.334(3) 0.3934(19) 0.499(6) 0.03(3) Uani 0.53(12) 1 d PDU D 3
H62 H -0.2842 0.3863 0.5654 0.047 Uiso 0.6(4) 1 calc PR D 3
C63 C -0.402(3) 0.392(3) 0.547(5) 0.02(3) Uani 0.55(19) 1 d PDU D 3
H63 H -0.3992 0.3849 0.6469 0.032 Uiso 0.3(4) 1 calc PR D 3
C64 C -0.473(3) 0.4014(18) 0.460(7) 0.03(3) Uani 0.51(11) 1 d PDU D 3
H64 H -0.5199 0.399 0.496 0.052 Uiso 0.5(4) 1 calc PR D 3
C65 C -0.479(5) 0.415(2) 0.309(8) 0.06(3) Uani 0.45(11) 1 d PDU D 3
H65 H -0.5297 0.4234 0.2475 0.09 Uiso 1.0(5) 1 calc R D 3
C66 C -0.411(3) 0.4156(18) 0.257(6) 0.05(2) Uani 0.57(10) 1 d PDU D 3
H66 H -0.4138 0.423 0.157 0.071 Uiso 0.1(5) 1 calc PR D 3
C71 C 0.293(6) 0.448(4) 0.494(8) 0.03(4) Uani 0.4(2) 1 d PDU C 4
C72 C 0.348(3) 0.446(2) 0.421(6) 0.05(3) Uani 0.60(14) 1 d PDU C 4
H72 H 0.3848 0.4741 0.4308 0.069 Uiso 0.2(5) 1 calc PR C 4
C73 C 0.353(5) 0.409(2) 0.338(6) 0.02(3) Uani 0.44(13) 1 d PDU C 4
H73 H 0.395 0.4111 0.2883 0.032 Uiso 0.4(4) 1 calc PR C 4
C74 C 0.291(8) 0.354(6) 0.303(7) 0.08(3) Uani 0.69(19) 1 d PDU C 4
H74 H 0.294 0.3251 0.2422 0.118 Uiso 0.2(6) 1 calc PR C 4
C75 C 0.238(6) 0.363(3) 0.384(6) 0.03(3) Uani 0.6(2) 1 d PDU C 4
H75 H 0.1986 0.3363 0.377 0.052 Uiso 0(2) 1 calc PR C 4
C76 C 0.229(6) 0.402(4) 0.474(7) 0.02(2) Uani 0.6(3) 1 d PDU C 4

loop_
_atom_site_aniso_label
_atom_site_aniso_U_11
_atom_site_aniso_U_22
_atom_site_aniso_U_33
_atom_site_aniso_U_23
_atom_site_aniso_U_13
_atom_site_aniso_U_12
P1 0.016(2) 0.013(2) 0.007(2) -0.0006(16) 0.0044(16) -0.0001(15)
P2 0.015(2) 0.013(2) 0.009(2) 0.0001(16) 0.0047(16) 0.0006(15)
P3 0.020(2) 0.016(2) 0.011(2) 0.0005(16) 0.0062(16) 0.0007(16)
P4 0.017(2) 0.015(2) 0.010(2) 0.0001(16) 0.0058(16) -0.0001(15)
P5 0.019(2) 0.018(2) 0.013(2) 0.0004(16) 0.0051(16) 0.0015(15)
Al1 0.014(2) 0.012(2) 0.007(2) -0.0001(16) 0.0043(16) -0.0004(16)
Al2 0.018(2) 0.016(2) 0.012(2) 0.0003(17) 0.0061(17) -0.0007(16)
Al3 0.018(2) 0.014(2) 0.010(2) -0.0007(17) 0.0053(16) -0.0013(16)
O1 0.016(4) 0.016(4) 0.014(4) 0.0003(19) 0.004(2) 0.0001(19)
O2 0.018(4) 0.018(4) 0.017(4) 0.0000(19) 0.004(2) -0.0003(19)
O3 0.020(4) 0.019(4) 0.018(4) -0.0008(19) 0.005(2) -0.0001(19)
O4 0.015(4) 0.015(4) 0.014(4) 0.0009(19) 0.004(2) -0.0006(19)
O5 0.013(4) 0.013(4) 0.012(4) -0.0001(19) 0.003(2) -0.0002(19)
O6 0.013(4) 0.013(4) 0.011(4) 0.0000(19) 0.004(2) -0.0001(19)
O7 0.022(4) 0.022(4) 0.021(4) 0.0001(19) 0.006(2) -0.0001(19)
O8 0.020(4) 0.020(4) 0.018(4) 0.0001(19) 0.005(2) 0.0002(19)
O9 0.018(4) 0.017(4) 0.016(4) 0.0001(19) 0.004(2) 0.0001(19)
O10 0.013(4) 0.013(4) 0.012(4) -0.0004(19) 0.003(2) -0.0003(19)
O11 0.020(4) 0.020(4) 0.019(4) 0.0003(19) 0.006(2) 0.0000(19)
O12 0.019(4) 0.019(4) 0.018(4) -0.0006(19) 0.005(2) -0.0009(19)
O13 0.021(4) 0.020(4) 0.019(4) -0.0005(19) 0.005(2) 0.0008(19)
O14 0.018(4) 0.018(4) 0.016(4) -0.0002(19) 0.004(2) 0.0004(19)
O15 0.014(4) 0.013(4) 0.012(4) 0.0007(19) 0.004(2) -0.0010(19)
O16 0.018(4) 0.017(4) 0.016(4) -0.0001(19) 0.004(2) 0.0000(19)
C1 0.022(6) 0.022(6) 0.022(6) 0.0002(19) 0.005(2) 0.0003(19)
C2 0.015(5) 0.014(5) 0.014(5) -0.0001(19) 0.004(2) -0.0003(19)
C3 0.021(6) 0.020(6) 0.020(6) 0.0000(19) 0.005(2) -0.0001(19)
C4 0.028(6) 0.028(6) 0.027(6) 0.000(2) 0.007(2) 0.0004(19)
C5 0.023(6) 0.023(6) 0.022(6) -0.0002(19) 0.006(2) 0.0000(19)
C11 0.01(3) 0.01(3) 0.01(3) 0.000(2) 0.002(8) 0.000(2)
C12 0.03(4) 0.03(4) 0.03(4) 0.000(2) 0.007(9) 0.000(2)
C13 0.00(4) 0.00(4) 0.00(4) 0.000(2) -0.001(9) 0.000(2)
C14 0.03(2) 0.03(2) 0.03(2) 0.000(2) 0.006(5) 0.000(2)
C15 0.01(3) 0.01(3) 0.01(3) 0.000(2) 0.003(7) 0.000(2)
C16 0.03(2) 0.03(2) 0.03(2) 0.000(2) 0.007(6) 0.000(2)
C21 0.013(5) 0.013(5) 0.013(5) -0.0006(19) 0.003(2) 0.0002(19)
C22 0.032(7) 0.032(7) 0.032(7) 0.000(2) 0.007(2) 0.000(2)
C23 0.037(7) 0.037(7) 0.037(7) 0.000(2) 0.009(2) 0.000(2)
C24 0.046(8) 0.045(8) 0.045(8) -0.001(2) 0.010(3) 0.001(2)
C25 0.038(7) 0.038(7) 0.037(7) 0.000(2) 0.009(2) 0.000(2)
C26 0.026(6) 0.026(6) 0.026(6) 0.000(2) 0.006(2) 0.0003(19)
C31 0.017(6) 0.017(6) 0.017(6) 0.0001(19) 0.004(2) 0.0003(19)
C32 0.028(6) 0.028(6) 0.027(6) 0.000(2) 0.006(2) 0.0001(19)
C33 0.037(7) 0.037(7) 0.037(7) 0.000(2) 0.009(2) 0.000(2)
C34 0.036(7) 0.036(7) 0.035(7) 0.000(2) 0.009(2) 0.000(2)
C35 0.038(7) 0.038(7) 0.038(7) 0.000(2) 0.009(2) 0.000(2)
C36 0.035(7) 0.035(7) 0.034(7) 0.000(2) 0.008(2) 0.000(2)
C41 0.00(5) 0.00(5) 0.00(5) 0.000(2) -0.004(12) 0.000(2)
C42 0.02(2) 0.02(2) 0.02(2) 0.000(2) 0.005(5) 0.000(2)
C43 0.06(3) 0.06(3) 0.06(3) 0.000(2) 0.014(6) 0.000(2)
C44 0.04(3) 0.04(3) 0.04(3) 0.000(2) 0.010(7) 0.000(2)
C45 0.03(3) 0.03(3) 0.03(3) 0.000(2) 0.006(7) 0.000(2)
C46 0.03(2) 0.03(2) 0.03(2) 0.000(2) 0.006(5) 0.000(2)
C51 0.030(6) 0.031(6) 0.030(6) 0.000(2) 0.007(2) 0.000(2)
C52 0.056(8) 0.057(8) 0.056(8) 0.000(2) 0.014(3) 0.000(2)
C53 0.065(9) 0.067(9) 0.065(9) 0.001(2) 0.016(3) 0.000(2)
C54 0.065(9) 0.132(9) 0.027(9) 0.000(2) 0.019(3) 0.000(2)
C55 0.066(9) 0.087(9) 0.052(9) 0.000(2) 0.017(3) 0.000(2)
C56 0.050(8) 0.051(8) 0.050(8) 0.000(2) 0.012(3) 0.000(2)
C61 0.05(5) 0.05(5) 0.05(5) 0.000(2) 0.011(12) 0.000(2)
C62 0.03(3) 0.03(3) 0.03(3) 0.000(2) 0.007(6) 0.000(2)
C63 0.02(3) 0.02(3) 0.02(3) 0.000(2) 0.005(6) 0.000(2)
C64 0.03(3) 0.03(3) 0.03(3) 0.000(2) 0.008(6) 0.000(2)
C65 0.06(3) 0.06(3) 0.06(3) 0.000(2) 0.014(8) 0.000(2)
C66 0.05(2) 0.05(2) 0.05(2) 0.000(2) 0.011(6) 0.000(2)
C71 0.03(4) 0.03(4) 0.03(4) 0.000(2) 0.007(9) 0.000(2)
C72 0.05(3) 0.05(3) 0.05(3) 0.000(2) 0.011(7) 0.000(2)
C73 0.02(3) 0.02(3) 0.02(3) 0.000(2) 0.005(7) 0.000(2)
C74 0.08(3) 0.08(3) 0.08(3) 0.000(2) 0.018(7) 0.000(2)
C75 0.03(3) 0.03(3) 0.03(3) 0.000(2) 0.008(7) 0.000(2)
C76 0.02(2) 0.02(2) 0.02(2) 0.000(2) 0.004(5) 0.000(2)

loop_
_atom_type_symbol
_atom_type_description
_atom_type_scat_dispersion_real
_atom_type_scat_dispersion_imag
_atom_type_scat_source
P P 0.1023 0.0942 'International Tables Vol C Tables 4.2.6.8 and 6.1.1.4'
Al Al 0.0645 0.0514 'International Tables Vol C Tables 4.2.6.8 and 6.1.1.4'
O O 0.0106 0.006 'International Tables Vol C Tables 4.2.6.8 and 6.1.1.4'
C C 0.0033 0.0016 'International Tables Vol C Tables 4.2.6.8 and 6.1.1.4'
H H 0 0 'International Tables Vol C Tables 4.2.6.8 and 6.1.1.4'

loop_
_geom_angle_atom_site_label_1
_geom_angle_atom_site_label_2
_geom_angle_atom_site_label_3
_geom_angle
_geom_angle_site_symmetry_1
_geom_angle_site_symmetry_3
_geom_angle_publ_flag
O2 P1 O3 109.7(8) . . ?
O2 P1 O1 110.3(7) . . ?
O3 P1 O1 112.4(8) . . ?
O2 P1 C1 109.0(9) . . ?
O3 P1 C1 109.4(9) . . ?
O1 P1 C1 105.9(9) . . ?
O5 P2 O4 114.7(7) . . ?
O5 P2 O6 110.0(7) . . ?
O4 P2 O6 108.0(7) . . ?
O5 P2 C2 106.8(9) . . ?
O4 P2 C2 109.7(9) . . ?
O6 P2 C2 107.5(8) . . ?
O7 P3 O8 112.8(8) . . ?
O7 P3 O9 113.9(8) . . ?
O8 P3 O9 105.1(8) . . ?
O7 P3 C3 111.7(9) . . ?
O8 P3 C3 105.6(9) . . ?
O9 P3 C3 107.1(9) . . ?
O10 P4 O11 113.2(8) . . ?
O10 P4 O12 107.7(8) . . ?
O11 P4 O12 109.0(8) . . ?
O10 P4 C4 114.0(9) . . ?
O11 P4 C4 105.1(10) . . ?
O12 P4 C4 107.5(9) . . ?
O15 P5 O14 115.6(8) 4_565 . ?
O15 P5 O13 111.0(8) 4_565 . ?
O14 P5 O13 108.6(8) . . ?
O15 P5 C5 110.4(9) 4_565 . ?
O14 P5 C5 106.3(9) . . ?
O13 P5 C5 104.3(9) . . ?
O14 Al1 O5 178.0(7) . 4_566 ?
O14 Al1 O4 90.9(6) . . ?
O5 Al1 O4 88.8(6) 4_566 . ?
O14 Al1 O15 92.2(6) . . ?
O5 Al1 O15 88.0(6) 4_566 . ?
O4 Al1 O15 176.7(7) . . ?
O14 Al1 O10 90.3(6) . . ?
O5 Al1 O10 91.7(6) 4_566 . ?
O4 Al1 O10 93.2(6) . . ?
O15 Al1 O10 88.0(6) . . ?
O14 Al1 O16 89.9(6) . . ?
O5 Al1 O16 88.0(6) 4_566 . ?
O4 Al1 O16 88.8(6) . . ?
O15 Al1 O16 90.0(6) . . ?
O10 Al1 O16 177.9(6) . . ?
O11 Al2 O9 107.7(7) . 1_554 ?
O11 Al2 O6 113.3(7) . . ?
O9 Al2 O6 112.5(7) 1_554 . ?
O11 Al2 O3 108.0(7) . . ?
O9 Al2 O3 106.5(7) 1_554 . ?
O6 Al2 O3 108.6(7) . . ?
O12 Al3 O8 109.4(7) . . ?
O12 Al3 O1 111.5(7) . . ?
O8 Al3 O1 108.9(7) . . ?
O12 Al3 O2 108.4(7) . 3_566 ?
O8 Al3 O2 111.0(7) . 3_566 ?
O1 Al3 O2 107.7(7) . 3_566 ?
P1 O1 Al3 150.6(9) . . ?
P1 O2 Al3 150.9(9) . 3_566 ?
P1 O3 Al2 149.2(9) . . ?
P2 O4 Al1 141.9(9) . . ?
P2 O5 Al1 147.0(8) . 4_565 ?
P2 O6 Al2 131.9(8) . . ?
P3 O8 Al3 137.9(9) . . ?
P3 O9 Al2 136.1(9) . 1_556 ?
P4 O10 Al1 136.0(9) . . ?
P4 O11 Al2 163.7(10) . . ?
P4 O12 Al3 143.7(9) . . ?
P5 O14 Al1 157.8(9) . . ?
P5 O15 Al1 135.8(8) 4_566 . ?
C11 C1 C76 19(4) . . ?
C11 C1 P1 111(3) . . ?
C76 C1 P1 113(2) . . ?
C21 C2 P2 120.6(14) . . ?
C31 C3 P3 118.8(15) . . ?
C61 C4 C41 2(5) . . ?
C61 C4 P4 119(4) . . ?
C41 C4 P4 118(4) . . ?
C51 C5 P5 119.3(16) . . ?
C12 C11 C1 131(10) . . ?
C12 C11 C16 120(8) . . ?
C1 C11 C16 109(10) . . ?
C13 C12 C11 130(10) . . ?
C12 C13 C14 108(9) . . ?
C15 C14 C13 126(5) . . ?
C14 C15 C16 121(6) . . ?
C15 C16 C11 114(6) . . ?
C22 C21 C26 118(2) . . ?
C22 C21 C2 122.5(19) . . ?
C26 C21 C2 119.5(18) . . ?
C21 C22 C23 122(2) . . ?
C24 C23 C22 119(2) . . ?
C25 C24 C23 121(3) . . ?
C24 C25 C26 120(2) . . ?
C21 C26 C25 120(2) . . ?
C36 C31 C32 118(2) . . ?
C36 C31 C3 122(2) . . ?
C32 C31 C3 120.2(19) . . ?
C31 C32 C33 121(2) . . ?
C34 C33 C32 119(2) . . ?
C33 C34 C35 121(2) . . ?
C34 C35 C36 119(2) . . ?
C31 C36 C35 123(2) . . ?
C42 C41 C46 117(10) . . ?
C42 C41 C4 121(9) . . ?
C46 C41 C4 122(10) . . ?
C41 C42 C43 125(8) . . ?
C44 C43 C42 119(5) . . ?
C43 C44 C45 120(6) . . ?
C46 C45 C44 120(8) . . ?
C45 C46 C41 120(9) . . ?
C52 C51 C56 120(3) . . ?
C52 C51 C5 121(2) . . ?
C56 C51 C5 119(2) . . ?
C51 C52 C53 117(3) . . ?
C54 C53 C52 118(3) . . ?
C53 C54 C55 127(3) . . ?
C54 C55 C56 115(3) . . ?
C51 C56 C55 123(3) . . ?
C4 C61 C62 131(7) . . ?
C4 C61 C66 110(8) . . ?
C62 C61 C66 118(10) . . ?
C63 C62 C61 122(6) . . ?
C64 C63 C62 122(5) . . ?
C63 C64 C65 120(6) . . ?
C66 C65 C64 119(7) . . ?
C65 C66 C61 119(8) . . ?
C72 C71 C76 119(9) . . ?
C73 C72 C71 122(8) . . ?
C72 C73 C74 127(7) . . ?
C75 C74 C73 103(9) . . ?
C74 C75 C76 133(10) . . ?
C75 C76 C1 119(10) . . ?
C75 C76 C71 117(8) . . ?
C1 C76 C71 124(6) . . ?

loop_
_geom_bond_atom_site_label_1
_geom_bond_atom_site_label_2
_geom_bond_distance
_geom_bond_site_symmetry_2
_geom_bond_publ_flag
P1 O2 1.511(14) . ?
P1 O3 1.522(15) . ?
P1 O1 1.530(14) . ?
P1 C1 1.77(2) . ?
P2 O5 1.511(14) . ?
P2 O4 1.519(14) . ?
P2 O6 1.543(13) . ?
P2 C2 1.771(19) . ?
P3 O7 1.471(15) . ?
P3 O8 1.544(14) . ?
P3 O9 1.554(15) . ?
P3 C3 1.79(2) . ?
P4 O10 1.506(14) . ?
P4 O11 1.530(14) . ?
P4 O12 1.542(15) . ?
P4 C4 1.79(2) . ?
P5 O15 1.499(14) 4_565 ?
P5 O14 1.518(15) . ?
P5 O13 1.559(14) . ?
P5 C5 1.79(2) . ?
Al1 O14 1.836(15) . ?
Al1 O5 1.865(14) 4_566 ?
Al1 O4 1.869(13) . ?
Al1 O15 1.902(13) . ?
Al1 O10 1.924(14) . ?
Al1 O16 1.964(14) . ?
Al2 O11 1.715(14) . ?
Al2 O9 1.722(15) 1_554 ?
Al2 O6 1.726(14) . ?
Al2 O3 1.741(15) . ?
Al3 O12 1.708(15) . ?
Al3 O8 1.719(15) . ?
Al3 O1 1.730(14) . ?
Al3 O2 1.737(15) 3_566 ?
O2 Al3 1.737(15) 3_566 ?
O5 Al1 1.865(14) 4_565 ?
O9 Al2 1.722(15) 1_556 ?
O15 P5 1.499(14) 4_566 ?
C1 C11 1.42(8) . ?
C1 C76 1.55(8) . ?
C2 C21 1.50(3) . ?
C3 C31 1.47(3) . ?
C4 C61 1.41(14) . ?
C4 C41 1.6(2) . ?
C5 C51 1.50(3) . ?
C11 C12 1.36(16) . ?
C11 C16 1.5(2) . ?
C12 C13 1.34(10) . ?
C13 C14 1.55(12) . ?
C14 C15 1.31(9) . ?
C15 C16 1.43(8) . ?
C21 C22 1.35(3) . ?
C21 C26 1.41(3) . ?
C22 C23 1.39(3) . ?
C23 C24 1.38(3) . ?
C24 C25 1.34(3) . ?
C25 C26 1.41(3) . ?
C31 C36 1.37(3) . ?
C31 C32 1.39(3) . ?
C32 C33 1.42(3) . ?
C33 C34 1.38(3) . ?
C34 C35 1.38(3) . ?
C35 C36 1.38(3) . ?
C41 C42 1.34(16) . ?
C41 C46 1.45(14) . ?
C42 C43 1.42(6) . ?
C43 C44 1.33(7) . ?
C44 C45 1.45(12) . ?
C45 C46 1.39(7) . ?
C51 C52 1.36(3) . ?
C51 C56 1.37(3) . ?
C52 C53 1.51(4) . ?
C53 C54 1.30(4) . ?
C54 C55 1.35(4) . ?
C55 C56 1.42(4) . ?
C61 C62 1.35(13) . ?
C61 C66 1.48(9) . ?
C62 C63 1.37(7) . ?
C63 C64 1.33(8) . ?
C64 C65 1.44(9) . ?
C65 C66 1.38(8) . ?
C71 C72 1.30(10) . ?
C71 C76 1.6(2) . ?
C72 C73 1.26(10) . ?
C73 C74 1.77(19) . ?
C74 C75 1.35(11) . ?
C75 C76 1.35(11) . ?
